data_7128400
loop_
_publ_author_name
'Hung, Ling-I'
'Hsieh, Tsung-Hsiu'
'Syu, Jhao-Yang'
'Chen, Pei-Lin'
'Lin, Chia-Her'
'Wang, Sue-Lein'

_publ_section_title
;
 A titanium(iii) phosphite exhibits polymorph-distinct redox activity
 involving proton-coupled electron transfer.
;
_journal_issue 53
_journal_name_full 'Chemical communications (Cambridge, England)'
_journal_page_first 6542
_journal_page_last 6545
_journal_paper_doi 10.1039/d1cc01190a
_journal_volume 57
_journal_year 2021
_chemical_formula_sum 'H4 O7 P2 Ti'
_chemical_formula_weight 225.87
_space_group_crystal_system monoclinic
_space_group_IT_number 14
_space_group_name_Hall '-P 2yn'
_space_group_name_H-M_alt 'P 1 21/n 1'
_atom_sites_solution_hydrogens difmap
_audit_creation_method SHELXL-2014/6
_audit_update_record
;
2021-02-17 deposited with the CCDC.	2021-05-31 downloaded from the CCDC.
;
_cell_angle_alpha 90
_cell_angle_beta 102.663(3)
_cell_angle_gamma 90
_cell_formula_units_Z 4
_cell_length_a 5.0907(3)
_cell_length_b 12.1407(7)
_cell_length_c 10.2327(6)
_cell_measurement_reflns_used 8309
_cell_measurement_temperature 296(2)
_cell_measurement_theta_max 28.30
_cell_measurement_theta_min 2.64
_cell_volume 617.05(6)
_computing_cell_refinement 'SAINT V8.34A (Bruker AXS Inc., 2013)'
_computing_data_collection 'APEX2 (Bruker AXS, 2010)'
_computing_data_reduction 'SAINT V8.34A (Bruker AXS Inc., 2013)'
_computing_molecular_graphics 'SHELXTL (Sheldrick, 2008)'
_computing_publication_material SHELXTL
_computing_structure_refinement 'SHELXL-2014/6 (Sheldrick, 2014)'
_diffrn_ambient_temperature 296(2)
_diffrn_detector_area_resol_mean 8.3333
_diffrn_measured_fraction_theta_full 1.000
_diffrn_measured_fraction_theta_max 0.997
_diffrn_measurement_device_type 'Bruker APEX-II CCD'
_diffrn_measurement_method '\f and \w scans'
_diffrn_radiation_type MoK\a
_diffrn_radiation_wavelength 0.71073
_diffrn_reflns_av_R_equivalents 0.0395
_diffrn_reflns_av_unetI/netI 0.0367
_diffrn_reflns_Laue_measured_fraction_full 1.000
_diffrn_reflns_Laue_measured_fraction_max 0.997
_diffrn_reflns_limit_h_max 6
_diffrn_reflns_limit_h_min -4
_diffrn_reflns_limit_k_max 16
_diffrn_reflns_limit_k_min -15
_diffrn_reflns_limit_l_max 13
_diffrn_reflns_limit_l_min -13
_diffrn_reflns_number 8309
_diffrn_reflns_point_group_measured_fraction_full 1.000
_diffrn_reflns_point_group_measured_fraction_max 0.997
_diffrn_reflns_theta_full 25.242
_diffrn_reflns_theta_max 28.296
_diffrn_reflns_theta_min 2.641
_exptl_absorpt_coefficient_mu 1.886
_exptl_absorpt_correction_T_max 0.9485
_exptl_absorpt_correction_T_min 0.8741
_exptl_absorpt_correction_type multi-scan
_exptl_absorpt_process_details 'SADABS V2014/4 (Bruker AXS Inc.)'
_exptl_crystal_colour colorless
_exptl_crystal_density_diffrn 2.431
_exptl_crystal_density_meas ?
_exptl_crystal_density_method 'not measured'
_exptl_crystal_description white
_exptl_crystal_F_000 448
_exptl_crystal_size_max 0.23
_exptl_crystal_size_mid 0.06
_exptl_crystal_size_min 0.06
_refine_diff_density_max 0.573
_refine_diff_density_min -0.640
_refine_diff_density_rms 0.133
_refine_ls_extinction_method none
_refine_ls_goodness_of_fit_ref 1.128
_refine_ls_hydrogen_treatment mixed
_refine_ls_matrix_type full
_refine_ls_number_parameters 134
_refine_ls_number_reflns 1533
_refine_ls_number_restraints 216
_refine_ls_restrained_S_all 1.066
_refine_ls_R_factor_all 0.0620
_refine_ls_R_factor_gt 0.0399
_refine_ls_shift/su_max 0.000
_refine_ls_shift/su_mean 0.000
_refine_ls_structure_factor_coef Fsqd
_refine_ls_weighting_details 'w=1/[\s^2^(Fo^2^)+(0.0374P)^2^+1.9107P] where P=(Fo^2^+2Fc^2^)/3'
_refine_ls_weighting_scheme calc
_refine_ls_wR_factor_gt 0.0957
_refine_ls_wR_factor_ref 0.1044
_reflns_Friedel_coverage 0.000
_reflns_number_gt 1183
_reflns_number_total 1533
_reflns_threshold_expression 'I > 2\s(I)'
_cod_data_source_file d1cc01190a2.cif
_cod_data_source_block alpha-IV
_cod_depositor_comments
;
The following automatic conversions were performed:

data item '_exptl_crystal_density_meas' value 'not measured' was
changed to '?' -- the value is perceived as not measured.

Automatic conversion script
Id: cif_fix_values 7556 2019-12-06 15:28:31Z antanas 

 Adding full bibliography for 7128397--7128400.cif.
;
_cod_original_sg_symbol_H-M 'P 21/n'
_cod_database_code 7128400
_shelx_space_group_comment
;
The symmetry employed for this shelxl refinement is uniquely defined
by the following loop, which should always be used as a source of
symmetry information in preference to the above space-group names.
They are only intended as comments.
;
_shelxl_version_number 2014/6

loop_
_space_group_symop_operation_xyz
'x, y, z'
'-x+1/2, y+1/2, -z+1/2'
'-x, -y, -z'
'x-1/2, -y-1/2, z-1/2'

loop_
_atom_site_label
_atom_site_type_symbol
_atom_site_fract_x
_atom_site_fract_y
_atom_site_fract_z
_atom_site_U_iso_or_equiv
_atom_site_adp_type
_atom_site_occupancy
_atom_site_site_symmetry_order
_atom_site_calc_flag
_atom_site_refinement_flags_posn
_atom_site_refinement_flags_adp
_atom_site_refinement_flags_occupancy
_atom_site_disorder_assembly
_atom_site_disorder_group
Ti1 Ti 0.79179(14) 0.70614(6) 0.26529(7) 0.01672(19) Uani 1 1 d . U . . .
P1 P 0.37509(19) 0.70222(8) 0.47838(9) 0.0130(2) Uani 1 1 d . U . . .
O1 O 0.6176(5) 0.6951(2) 0.4148(3) 0.0201(6) Uani 1 1 d . U . . .
O2 O 0.1291(5) 0.7511(2) 0.3837(3) 0.0173(6) Uani 1 1 d . U . . .
O3 O 0.4503(5) 0.7693(2) 0.6076(2) 0.0166(6) Uani 1 1 d . U . . .
P2 P 0.9112(17) 0.4589(4) 0.1887(9) 0.0179(11) Uani 0.51(2) 1 d D U P A 1
O4 O 0.948(3) 0.5608(10) 0.2806(16) 0.021(3) Uani 0.51(2) 1 d D U P A 1
O5 O 0.828(5) 0.3605(14) 0.260(2) 0.025(3) Uani 0.51(2) 1 d D U P A 1
O6 O 0.730(3) 0.4755(6) 0.0555(7) 0.035(3) Uani 0.51(2) 1 d D U P A 1
H2 H 1.15(2) 0.453(10) 0.175(12) 0.050 Uiso 0.51(2) 1 d . U P A 1
P2' P 0.9821(18) 0.4474(5) 0.2258(9) 0.0174(11) Uani 0.49(2) 1 d D U P A 2
O4' O 0.905(3) 0.5550(10) 0.2905(14) 0.0113(19) Uani 0.49(2) 1 d D U P A 2
O5' O 0.855(5) 0.3499(13) 0.2782(19) 0.015(2) Uani 0.49(2) 1 d D U P A 2
O6' O 0.896(3) 0.4534(8) 0.0753(8) 0.038(3) Uani 0.49(2) 1 d D U P A 2
H2' H 1.26(3) 0.431(10) 0.248(12) 0.050 Uiso 0.49(2) 1 d . U P A 2
O7 O 0.4698(6) 0.6471(3) 0.1459(3) 0.0251(7) Uani 1 1 d . U . . .
H1 H 0.3265 0.6149 0.4971 0.050 Uiso 1 1 d . . . . .
H7A H 0.3344 0.6936 0.1148 0.050 Uiso 1 1 d . . . . .
H7B H 0.5002 0.6172 0.0625 0.050 Uiso 1 1 d . . . . .

loop_
_atom_site_aniso_label
_atom_site_aniso_U_11
_atom_site_aniso_U_22
_atom_site_aniso_U_33
_atom_site_aniso_U_23
_atom_site_aniso_U_13
_atom_site_aniso_U_12
Ti1 0.0208(4) 0.0158(3) 0.0155(3) 0.0045(3) 0.0083(3) 0.0071(3)
P1 0.0157(4) 0.0135(4) 0.0103(4) -0.0011(4) 0.0042(3) -0.0017(4)
O1 0.0196(13) 0.0264(15) 0.0160(13) -0.0017(11) 0.0078(11) 0.0016(11)
O2 0.0173(13) 0.0180(13) 0.0153(13) -0.0014(11) 0.0006(10) -0.0014(11)
O3 0.0195(14) 0.0193(14) 0.0110(12) -0.0036(10) 0.0032(10) -0.0037(11)
P2 0.026(2) 0.0078(13) 0.023(3) 0.0006(14) 0.0124(18) -0.0001(14)
O4 0.023(4) 0.016(3) 0.026(4) -0.004(3) 0.013(3) -0.003(3)
O5 0.041(7) 0.013(4) 0.021(5) 0.002(3) 0.004(4) -0.006(4)
O6 0.068(7) 0.017(3) 0.018(3) 0.000(2) 0.004(3) -0.002(4)
P2' 0.029(3) 0.0099(15) 0.018(2) -0.0020(14) 0.0136(19) -0.0030(15)
O4' 0.016(4) 0.008(3) 0.013(3) 0.000(2) 0.010(3) -0.004(2)
O5' 0.025(5) 0.007(4) 0.014(5) 0.002(3) 0.007(4) -0.003(3)
O6' 0.076(9) 0.026(4) 0.014(3) -0.007(3) 0.012(4) -0.016(5)
O7 0.0226(15) 0.0298(17) 0.0207(15) -0.0035(12) 0.0000(12) -0.0017(12)

loop_
_atom_type_symbol
_atom_type_description
_atom_type_scat_dispersion_real
_atom_type_scat_dispersion_imag
_atom_type_scat_source
O O 0.0106 0.0060 'International Tables Vol C Tables 4.2.6.8 and 6.1.1.4'
H H 0.0000 0.0000 'International Tables Vol C Tables 4.2.6.8 and 6.1.1.4'
P P 0.1023 0.0942 'International Tables Vol C Tables 4.2.6.8 and 6.1.1.4'
Ti Ti 0.2776 0.4457 'International Tables Vol C Tables 4.2.6.8 and 6.1.1.4'

loop_
_geom_angle_atom_site_label_1
_geom_angle_atom_site_label_2
_geom_angle_atom_site_label_3
_geom_angle
_geom_angle_site_symmetry_1
_geom_angle_site_symmetry_3
_geom_angle_publ_flag
O5' Ti1 O4' 172.8(8) 2_655 . ?
O5' Ti1 O1 91.3(6) 2_655 . ?
O4' Ti1 O1 90.2(4) . . ?
O4 Ti1 O1 97.1(5) . . ?
O5' Ti1 O2 97.8(7) 2_655 1_655 ?
O4' Ti1 O2 89.2(4) . 1_655 ?
O4 Ti1 O2 85.1(4) . 1_655 ?
O1 Ti1 O2 91.26(12) . 1_655 ?
O5' Ti1 O7 87.6(7) 2_655 . ?
O4' Ti1 O7 85.4(4) . . ?
O4 Ti1 O7 89.4(4) . . ?
O1 Ti1 O7 90.10(12) . . ?
O2 Ti1 O7 174.44(12) 1_655 . ?
O4 Ti1 O5 172.6(10) . 2_655 ?
O1 Ti1 O5 89.3(7) . 2_655 ?
O2 Ti1 O5 91.2(7) 1_655 2_655 ?
O7 Ti1 O5 94.2(7) . 2_655 ?
O5' Ti1 O3 83.2(6) 2_655 4_675 ?
O4' Ti1 O3 95.1(4) . 4_675 ?
O4 Ti1 O3 88.3(5) . 4_675 ?
O1 Ti1 O3 174.48(12) . 4_675 ?
O2 Ti1 O3 90.20(11) 1_655 4_675 ?
O7 Ti1 O3 88.95(12) . 4_675 ?
O5 Ti1 O3 85.3(7) 2_655 4_675 ?
O1 P1 O2 112.41(16) . . ?
O1 P1 O3 109.16(16) . . ?
O2 P1 O3 110.91(16) . . ?
O1 P1 H1 104.6 . . ?
O2 P1 H1 107.3 . . ?
O3 P1 H1 112.4 . . ?
P1 O1 Ti1 153.09(19) . . ?
P1 O2 Ti1 140.71(18) . 1_455 ?
P1 O3 Ti1 135.76(16) . 4_576 ?
O6 P2 O5 111.6(9) . . ?
O6 P2 O4 114.7(7) . . ?
O5 P2 O4 110.4(10) . . ?
O6 P2 H2 109(6) . . ?
O5 P2 H2 113(6) . . ?
O4 P2 H2 97(5) . . ?
P2 O4 Ti1 133.9(11) . . ?
P2 O5 Ti1 143.2(14) . 2_645 ?
O5' P2' O6' 110.5(8) . . ?
O5' P2' O4' 110.1(10) . . ?
O6' P2' O4' 110.5(7) . . ?
O5' P2' H2' 109(5) . . ?
O6' P2' H2' 103(5) . . ?
O4' P2' H2' 113(5) . . ?
P2' O4' Ti1 147.3(10) . . ?
P2' O5' Ti1 144.4(13) . 2_645 ?
Ti1 O7 H7A 117.8 . . ?
Ti1 O7 H7B 114.4 . . ?
H7A O7 H7B 100.5 . . ?

loop_
_geom_bond_atom_site_label_1
_geom_bond_atom_site_label_2
_geom_bond_distance
_geom_bond_site_symmetry_2
_geom_bond_publ_flag
Ti1 O5' 1.912(16) 2_655 ?
Ti1 O4' 1.924(12) . ?
Ti1 O4 1.926(13) . ?
Ti1 O1 1.934(3) . ?
Ti1 O2 1.950(3) 1_655 ?
Ti1 O7 1.953(3) . ?
Ti1 O5 1.970(16) 2_655 ?
Ti1 O3 1.978(3) 4_675 ?
P1 O1 1.519(3) . ?
P1 O2 1.525(3) . ?
P1 O3 1.529(3) . ?
P1 H1 1.1147 . ?
O2 Ti1 1.950(3) 1_455 ?
O3 Ti1 1.978(3) 4_576 ?
P2 O6 1.483(8) . ?
P2 O5 1.509(10) . ?
P2 O4 1.541(9) . ?
P2 H2 1.26(12) . ?
O5 Ti1 1.969(16) 2_645 ?
P2' O5' 1.503(10) . ?
P2' O6' 1.508(8) . ?
P2' O4' 1.553(9) . ?
P2' H2' 1.41(13) . ?
O5' Ti1 1.912(16) 2_645 ?
O7 H7A 0.8944 . ?
O7 H7B 0.9706 . ?

loop_
_geom_hbond_atom_site_label_D
_geom_hbond_atom_site_label_H
_geom_hbond_atom_site_label_A
_geom_hbond_distance_DH
_geom_hbond_distance_HA
_geom_hbond_distance_DA
_geom_hbond_angle_DHA
_geom_hbond_site_symmetry_A
O7 H7A O1 0.89 2.50 3.259(4) 143.2 4_575
O7 H7A O3 0.89 1.99 2.780(4) 146.1 4_575
O7 H7B O2 0.97 2.62 3.215(4) 119.9 4_675
O7 H7B O6 0.97 2.09 2.735(12) 122.4 .
O7 H7B O6 0.97 1.86 2.565(8) 126.6 3_665
O7 H7B O6' 0.97 2.35 2.869(11) 112.5 3_665
